data_4323027
loop_
_publ_author_name
'Juan C. Mareque Rivas'
'Lee Brammer'

_publ_section_title
;
 Self-Assembly of 1-D Chains of Different Topologies Using the
 Hydrogen-Bonded Inorganic Supramolecular Synthons N-H...Cl2M or
 N-H...Cl3M
;
_journal_name_full 'Inorganic Chemistry'
_journal_page_first 4756
_journal_page_last 4757
_journal_paper_doi 10.1021/ic9805269
_journal_volume 37
_journal_year 1998
_chemical_compound_source synthesis
_chemical_formula_moiety 'C6 H14 N2, Pt Cl4'
_chemical_formula_sum 'C6 H14 Cl4 N2 Pt'
_chemical_formula_weight 451.08
_chemical_name_systematic
; 
 ? 
;
_space_group_IT_number 2
_symmetry_cell_setting triclinic
_symmetry_space_group_name_Hall '-P 1'
_symmetry_space_group_name_H-M 'P -1'
_atom_sites_solution_hydrogens difmap
_atom_sites_solution_primary direct
_atom_sites_solution_secondary difmap
_audit_creation_method SHELXL
_cell_angle_alpha 79.000(1)
_cell_angle_beta 83.517(1)
_cell_angle_gamma 71.672(1)
_cell_formula_units_Z 2
_cell_length_a 6.7139(1)
_cell_length_b 6.8680(1)
_cell_length_c 13.4628(1)
_cell_measurement_reflns_used 4628
_cell_measurement_temperature 183(2)
_cell_measurement_theta_max 29.8
_cell_measurement_theta_min 3.09
_cell_volume 577.533(13)
_computing_cell_refinement 'SAINT (Siemens, 1994)'
_computing_data_collection 'SMART (Siemens, 1994)'
_computing_data_reduction 'SAINT (Siemens, 1994)'
_computing_molecular_graphics 'SHELXTL (Siemens, 1994)'
_computing_publication_material 'SHELXTL (Siemens, 1994)'
_computing_structure_refinement 'SHELXTL (Siemens, 1994)'
_computing_structure_solution 'SHELXTL (Siemens, 1994)'
_diffrn_ambient_temperature 183(2)
_diffrn_detector_area_resol_mean 100
_diffrn_measurement_device 'Siemens SMART'
_diffrn_measurement_method \w-scans
_diffrn_radiation_monochromator graphite
_diffrn_radiation_source 'sealed tube'
_diffrn_radiation_type MoK\a
_diffrn_radiation_wavelength 0.71073
_diffrn_reflns_av_R_equivalents 0.0268
_diffrn_reflns_av_sigmaI/netI 0.0418
_diffrn_reflns_limit_h_max 9
_diffrn_reflns_limit_h_min -9
_diffrn_reflns_limit_k_max 9
_diffrn_reflns_limit_k_min -9
_diffrn_reflns_limit_l_max 18
_diffrn_reflns_limit_l_min -18
_diffrn_reflns_number 7073
_diffrn_reflns_theta_max 29.8
_diffrn_reflns_theta_min 3.09
_exptl_absorpt_coefficient_mu 13.031
_exptl_absorpt_correction_T_max 0.2888
_exptl_absorpt_correction_T_min 0.4055
_exptl_absorpt_correction_type empirical
_exptl_absorpt_process_details
;
Absorption correction was based upon symmetry equivalent and 
repeated intensity measurements using the program SADABS 
(Sheldrick, 1995), which is based upon the method of 
Blessing (Blessing, 1995).
;
_exptl_crystal_colour red
_exptl_crystal_density_diffrn 2.594
_exptl_crystal_description 'irrregular piece'
_exptl_crystal_F_000 420
_exptl_crystal_size_max 0.10
_exptl_crystal_size_mid 0.08
_exptl_crystal_size_min 0.05
_refine_diff_density_max 1.113
_refine_diff_density_min -1.510
_refine_diff_density_rms 0.194
_refine_ls_extinction_method none
_refine_ls_goodness_of_fit_all 1.016
_refine_ls_goodness_of_fit_obs 1.083
_refine_ls_hydrogen_treatment refxyz
_refine_ls_matrix_type full
_refine_ls_number_parameters 163
_refine_ls_number_reflns 3008
_refine_ls_number_restraints 0
_refine_ls_restrained_S_all 1.016
_refine_ls_restrained_S_obs 1.083
_refine_ls_R_factor_all 0.0396
_refine_ls_R_factor_obs 0.0241
_refine_ls_shift/esd_max 0.005
_refine_ls_shift/esd_mean 0.000
_refine_ls_structure_factor_coef Fsqd
_refine_ls_weighting_details 'w=1/[\s^2^(Fo^2^)+(0.0250P)^2^] where P=(Fo^2^+2Fc^2^)/3'
_refine_ls_weighting_scheme calc
_refine_ls_wR_factor_all 0.0603
_refine_ls_wR_factor_obs 0.0545
_reflns_number_observed 2208
_reflns_number_total 3008
_reflns_observed_criterion >2sigma(I)
_cod_data_source_file ic9805269_2.cif
_cod_data_source_block lee16097
_cod_depositor_comments
;
The following automatic conversions were performed:

'_refine_ls_weighting_scheme' value 'calc
w=1/[\s^2^(Fo^2^)+(0.0250P)^2^] where P=(Fo^2^+2Fc^2^)/3' was changed
to 'calc'. New tag '_refine_ls_weighting_details' was created. The
value of the new tag was set to 'w=1/[\s^2^(Fo^2^)+(0.0250P)^2^]
where P=(Fo^2^+2Fc^2^)/3'.

Automatic conversion script
Id: cif_fix_values 3143 2015-03-26 13:38:13Z robertas 
;
_cod_original_cell_volume 577.53(1)
_cod_database_code 4323027

loop_
_symmetry_equiv_pos_as_xyz
'x, y, z'
'-x, -y, -z'

loop_
_atom_site_aniso_label
_atom_site_aniso_U_11
_atom_site_aniso_U_22
_atom_site_aniso_U_33
_atom_site_aniso_U_23
_atom_site_aniso_U_13
_atom_site_aniso_U_12
Pt1 0.01735(13) 0.01650(12) 0.01523(12) -0.00277(9) -0.00329(9) -0.00236(10)
Cl1 0.0238(6) 0.0205(5) 0.0215(5) -0.0067(4) -0.0004(5) -0.0029(5)
Cl2 0.0256(6) 0.0247(6) 0.0298(6) -0.0071(5) 0.0038(5) -0.0076(5)
Pt2 0.02006(14) 0.01694(12) 0.01562(12) -0.00080(9) -0.00540(10) -0.00524(10)
Cl4 0.0257(7) 0.0419(7) 0.0263(6) -0.0127(5) -0.0094(5) 0.0035(6)
Cl3 0.0283(7) 0.0305(6) 0.0201(5) -0.0052(5) -0.0081(5) -0.0050(5)
N1 0.023(2) 0.026(2) 0.016(2) -0.002(2) -0.007(2) -0.003(2)
N2 0.020(2) 0.023(2) 0.022(2) 0.002(2) -0.009(2) -0.003(2)
C11 0.018(2) 0.037(3) 0.020(2) -0.009(2) -0.003(2) -0.010(2)
C12 0.028(3) 0.026(3) 0.024(2) -0.008(2) -0.006(2) -0.001(2)
C13 0.023(3) 0.030(3) 0.022(2) -0.006(2) 0.007(2) -0.011(2)
C21 0.021(3) 0.026(3) 0.030(3) -0.005(2) 0.000(2) -0.008(2)
C22 0.023(3) 0.030(3) 0.024(2) -0.009(2) -0.007(2) -0.005(2)
C23 0.016(2) 0.033(3) 0.032(3) -0.005(2) -0.001(2) -0.005(2)

loop_
_atom_site_label
_atom_site_type_symbol
_atom_site_fract_x
_atom_site_fract_y
_atom_site_fract_z
_atom_site_U_iso_or_equiv
_atom_site_thermal_displace_type
_atom_site_occupancy
_atom_site_calc_flag
_atom_site_refinement_flags
_atom_site_disorder_group
Pt1 Pt 0.5000 0.5000 0.0000 0.01679(7) Uani 1 d S .
Cl1 Cl 0.3397(2) 0.8088(2) 0.05877(8) 0.0224(2) Uani 1 d . .
Cl2 Cl 0.2565(2) 0.3520(2) 0.09188(9) 0.0267(3) Uani 1 d . .
Pt2 Pt 0.5000 0.5000 0.5000 0.01752(7) Uani 1 d S .
Cl4 Cl 0.1594(2) 0.7091(2) 0.52088(9) 0.0329(3) Uani 1 d . .
Cl3 Cl 0.4391(2) 0.4870(2) 0.33684(9) 0.0265(3) Uani 1 d . .
N1 N 0.0797(7) 0.1789(6) 0.6804(3) 0.0224(9) Uani 1 d . .
H1 H 0.0028(87) 0.2366(81) 0.6400(40) 0.027 Uiso 1 d . .
N2 N 0.3070(6) 0.0064(6) 0.8241(3) 0.0223(8) Uani 1 d . .
H2 H 0.3948(84) -0.0528(77) 0.8682(39) 0.027 Uiso 1 d . .
C11 C 0.0021(8) 0.0066(7) 0.7406(3) 0.0237(10) Uani 1 d . .
H11A H -0.1484(91) 0.0754(78) 0.7730(39) 0.028 Uiso 1 d . .
H11B H -0.0164(81) -0.0794(77) 0.6878(39) 0.028 Uiso 1 d . .
C12 C 0.0734(9) 0.3345(8) 0.7457(4) 0.0270(11) Uani 1 d . .
H12A H 0.1422(84) 0.4383(81) 0.6967(40) 0.032 Uiso 1 d . .
H12B H -0.0665(91) 0.3958(83) 0.7598(40) 0.032 Uiso 1 d . .
C13 C 0.2981(8) 0.0899(8) 0.6398(4) 0.0247(10) Uani 1 d . .
H13A H 0.3345(84) 0.1735(85) 0.5941(40) 0.030 Uiso 1 d . .
H13B H 0.2916(80) -0.0153(82) 0.6020(39) 0.030 Uiso 1 d . .
C21 C 0.1649(9) -0.1198(8) 0.8163(4) 0.0259(10) Uani 1 d . .
H21A H 0.0890(85) -0.1403(81) 0.8785(42) 0.031 Uiso 1 d . .
H21B H 0.2345(88) -0.2352(85) 0.7992(41) 0.031 Uiso 1 d . .
C22 C 0.1799(8) 0.2175(8) 0.8425(4) 0.0253(10) Uani 1 d . .
H22A H 0.0804(86) 0.1976(78) 0.8903(41) 0.030 Uiso 1 d . .
H22B H 0.2854(83) 0.2712(76) 0.8712(38) 0.030 Uiso 1 d . .
C23 C 0.4421(8) 0.0247(9) 0.7280(4) 0.0277(11) Uani 1 d . .
H23A H 0.5389(92) -0.1032(93) 0.7224(42) 0.033 Uiso 1 d . .
H23B H 0.5288(91) 0.1272(84) 0.7326(41) 0.033 Uiso 1 d . .

loop_
_atom_type_symbol
_atom_type_description
_atom_type_scat_dispersion_real
_atom_type_scat_dispersion_imag
_atom_type_scat_source
C C 0.0033 0.0016 'International Tables Vol C Tables 4.2.6.8 and 6.1.1.4'
H H 0.0000 0.0000 'International Tables Vol C Tables 4.2.6.8 and 6.1.1.4'
N N 0.0061 0.0033 'International Tables Vol C Tables 4.2.6.8 and 6.1.1.4'
Cl Cl 0.1484 0.1585 'International Tables Vol C Tables 4.2.6.8 and 6.1.1.4'
Pt Pt -1.7033 8.3905 'International Tables Vol C Tables 4.2.6.8 and 6.1.1.4'

loop_
_geom_angle_atom_site_label_1
_geom_angle_atom_site_label_2
_geom_angle_atom_site_label_3
_geom_angle
_geom_angle_site_symmetry_1
_geom_angle_site_symmetry_3
_geom_angle_publ_flag
Cl1 Pt1 Cl1 180.0 2_665 . ?
Cl1 Pt1 Cl2 88.79(4) 2_665 . ?
Cl1 Pt1 Cl2 91.21(4) . . ?
Cl1 Pt1 Cl2 91.21(4) 2_665 2_665 ?
Cl1 Pt1 Cl2 88.79(4) . 2_665 ?
Cl2 Pt1 Cl2 180.0 . 2_665 ?
Cl3 Pt2 Cl3 179.999(1) . 2_666 ?
Cl3 Pt2 Cl4 89.83(4) . . ?
Cl3 Pt2 Cl4 90.17(4) 2_666 . ?
Cl3 Pt2 Cl4 90.17(4) . 2_666 ?
Cl3 Pt2 Cl4 89.83(4) 2_666 2_666 ?
Cl4 Pt2 Cl4 180.0 . 2_666 ?
C13 N1 C12 110.0(4) . . ?
C13 N1 C11 109.2(4) . . ?
C12 N1 C11 110.2(4) . . ?
C22 N2 C21 109.9(4) . . ?
C22 N2 C23 109.2(4) . . ?
C21 N2 C23 110.3(4) . . ?
N1 C11 C21 107.8(4) . . ?
N1 C12 C22 108.1(4) . . ?
N1 C13 C23 107.9(4) . . ?
N2 C21 C11 108.2(4) . . ?
N2 C22 C12 107.9(4) . . ?
N2 C23 C13 107.4(4) . . ?

loop_
_geom_bond_atom_site_label_1
_geom_bond_atom_site_label_2
_geom_bond_distance
_geom_bond_site_symmetry_2
_geom_bond_publ_flag
Pt1 Cl1 2.3010(11) 2_665 ?
Pt1 Cl1 2.3011(11) . ?
Pt1 Cl2 2.3119(12) . ?
Pt1 Cl2 2.3119(12) 2_665 ?
Pt2 Cl3 2.3023(11) . ?
Pt2 Cl3 2.3023(11) 2_666 ?
Pt2 Cl4 2.3052(13) . ?
Pt2 Cl4 2.3052(13) 2_666 ?
N1 C13 1.485(6) . ?
N1 C12 1.496(6) . ?
N1 C11 1.502(6) . ?
N2 C22 1.484(6) . ?
N2 C21 1.500(6) . ?
N2 C23 1.503(7) . ?
C11 C21 1.517(7) . ?
C12 C22 1.518(7) . ?
C13 C23 1.526(7) . ?
